data_7126149
loop_
_publ_author_name
'Zhao, Sihan'
'Cheng, Shaobing'
'Liu, Hui'
'Zhang, Jiayan'
'Liu, Min'
'Yuan, Weicheng'
'Zhang, Xiaomei'

_publ_section_title
;
 Synthesis of chiral [2,3]-fused indolines through enantioselective
 dearomatization inverse-electron-demand Diels-Alder reaction/oxidation of
 indoles with 2-(2-nitrovinyl)-1,4-benzoquinone.
;
_journal_issue 30
_journal_name_full 'Chemical communications (Cambridge, England)'
_journal_page_first 4200
_journal_page_last 4203
_journal_paper_doi 10.1039/d0cc00693a
_journal_volume 56
_journal_year 2020
_chemical_formula_sum 'C18 H14 N2 O4'
_chemical_formula_weight 322.31
_chemical_compound_source 'From datablock 20190366'
_space_group_crystal_system orthorhombic
_space_group_IT_number 19
_space_group_name_Hall 'P 2ac 2ab'
_space_group_name_H-M_alt 'P 21 21 21'
_atom_sites_solution_hydrogens geom
_audit_creation_method SHELXL-2014/7
_audit_update_record
;
2020-01-08 deposited with the CCDC.	2020-03-05 downloaded from the CCDC.
;
_cell_angle_alpha 90
_cell_angle_beta 90
_cell_angle_gamma 90
_cell_formula_units_Z 4
_cell_length_a 8.8208(5)
_cell_length_b 11.9769(12)
_cell_length_c 14.7126(9)
_cell_measurement_temperature 293(2)
_cell_volume 1554.3(2)
_computing_structure_refinement 'SHELXL-2014/7 (Sheldrick, 2014)'
_diffrn_ambient_temperature 293(2)
_diffrn_measured_fraction_theta_full 1.000
_diffrn_measured_fraction_theta_max 0.991
_diffrn_radiation_type CuK\a
_diffrn_radiation_wavelength 1.54184
_diffrn_reflns_av_R_equivalents 0.0251
_diffrn_reflns_av_unetI/netI 0.0336
_diffrn_reflns_Laue_measured_fraction_full 1.000
_diffrn_reflns_Laue_measured_fraction_max 0.991
_diffrn_reflns_limit_h_max 10
_diffrn_reflns_limit_h_min -6
_diffrn_reflns_limit_k_max 14
_diffrn_reflns_limit_k_min -13
_diffrn_reflns_limit_l_max 17
_diffrn_reflns_limit_l_min -17
_diffrn_reflns_number 5902
_diffrn_reflns_point_group_measured_fraction_full 0.996
_diffrn_reflns_point_group_measured_fraction_max 0.975
_diffrn_reflns_theta_full 67.684
_diffrn_reflns_theta_max 70.932
_diffrn_reflns_theta_min 4.761
_exptl_absorpt_coefficient_mu 0.821
_exptl_crystal_density_diffrn 1.377
_exptl_crystal_F_000 672
_exptl_crystal_size_max 0.210
_exptl_crystal_size_mid 0.150
_exptl_crystal_size_min 0.130
_refine_diff_density_max 0.132
_refine_diff_density_min -0.184
_refine_diff_density_rms 0.037
_refine_ls_abs_structure_details
;
 Flack x determined using 945 quotients [(I+)-(I-)]/[(I+)+(I-)]
 (Parsons, Flack and Wagner, Acta Cryst. B69 (2013) 249-259).
;
_refine_ls_abs_structure_Flack -0.1(2)
_refine_ls_extinction_method none
_refine_ls_goodness_of_fit_ref 1.033
_refine_ls_hydrogen_treatment constr
_refine_ls_matrix_type full
_refine_ls_number_parameters 219
_refine_ls_number_reflns 2927
_refine_ls_number_restraints 0
_refine_ls_restrained_S_all 1.033
_refine_ls_R_factor_all 0.0493
_refine_ls_R_factor_gt 0.0434
_refine_ls_shift/su_max 0.000
_refine_ls_shift/su_mean 0.000
_refine_ls_structure_factor_coef Fsqd
_refine_ls_weighting_details 'w=1/[\s^2^(Fo^2^)+(0.0596P)^2^+0.0964P] where P=(Fo^2^+2Fc^2^)/3'
_refine_ls_weighting_scheme calc
_refine_ls_wR_factor_gt 0.1111
_refine_ls_wR_factor_ref 0.1181
_reflns_Friedel_coverage 0.705
_reflns_Friedel_fraction_full 0.992
_reflns_Friedel_fraction_max 0.954
_reflns_number_gt 2604
_reflns_number_total 2927
_reflns_threshold_expression 'I > 2\s(I)'
_cod_data_source_file d0cc00693a2.cif
_cod_data_source_block 20190366
_cod_depositor_comments 'Adding full bibliography for 7126149--7126150.cif.'
_cod_database_code 7126149
_shelx_shelxl_version_number 2014/7
_shelx_space_group_comment
;
The symmetry employed for this shelxl refinement is uniquely defined
by the following loop, which should always be used as a source of
symmetry information in preference to the above space-group names.
They are only intended as comments.
;
_shelx_estimated_absorpt_t_min 0.847
_shelx_estimated_absorpt_t_max 0.901

loop_
_space_group_symop_operation_xyz
'x, y, z'
'-x+1/2, -y, z+1/2'
'-x, y+1/2, -z+1/2'
'x+1/2, -y+1/2, -z'

loop_
_atom_site_label
_atom_site_type_symbol
_atom_site_fract_x
_atom_site_fract_y
_atom_site_fract_z
_atom_site_U_iso_or_equiv
_atom_site_adp_type
_atom_site_occupancy
_atom_site_site_symmetry_order
_atom_site_calc_flag
_atom_site_refinement_flags_posn
_atom_site_refinement_flags_adp
_atom_site_refinement_flags_occupancy
_atom_site_disorder_assembly
_atom_site_disorder_group
C1 C 0.3616(3) 0.3537(3) 0.6803(2) 0.0567(7) Uani 1 1 d . . . . .
H1 H 0.3905 0.3774 0.7380 0.068 Uiso 1 1 calc R U . . .
C2 C 0.2777(4) 0.2567(3) 0.6692(3) 0.0661(9) Uani 1 1 d . . . . .
H2 H 0.2508 0.2148 0.7199 0.079 Uiso 1 1 calc R U . . .
C3 C 0.2337(4) 0.2218(3) 0.5836(3) 0.0703(9) Uani 1 1 d . . . . .
H3 H 0.1767 0.1569 0.5775 0.084 Uiso 1 1 calc R U . . .
C4 C 0.2729(4) 0.2820(3) 0.5069(2) 0.0628(8) Uani 1 1 d . . . . .
H4 H 0.2435 0.2581 0.4494 0.075 Uiso 1 1 calc R U . . .
C5 C 0.3575(3) 0.3791(3) 0.5177(2) 0.0490(6) Uani 1 1 d . . . . .
C6 C 0.4018(3) 0.4148(2) 0.6041(2) 0.0467(6) Uani 1 1 d . . . . .
C7 C 0.4857(3) 0.5258(2) 0.59441(19) 0.0452(6) Uani 1 1 d . . . . .
C8 C 0.4276(3) 0.5610(2) 0.49834(19) 0.0460(6) Uani 1 1 d . . . . .
H8 H 0.3297 0.5989 0.5042 0.055 Uiso 1 1 calc R U . . .
C9 C 0.5362(3) 0.6345(3) 0.4490(2) 0.0503(6) Uani 1 1 d . . . . .
C10 C 0.6853(3) 0.6258(3) 0.4586(2) 0.0552(7) Uani 1 1 d . . . . .
H10 H 0.7501 0.6669 0.4217 0.066 Uiso 1 1 calc R U . . .
C11 C 0.7461(3) 0.5515(3) 0.5274(2) 0.0519(7) Uani 1 1 d . . . . .
C12 C 0.6580(3) 0.5075(2) 0.5930(2) 0.0485(6) Uani 1 1 d . . . . .
C13 C 0.7317(4) 0.4495(3) 0.6707(2) 0.0622(8) Uani 1 1 d . . . . .
C14 C 0.8943(4) 0.4219(3) 0.6625(3) 0.0725(10) Uani 1 1 d . . . . .
H14 H 0.9381 0.3746 0.7052 0.087 Uiso 1 1 calc R U . . .
C15 C 0.9785(4) 0.4622(4) 0.5968(3) 0.0756(11) Uani 1 1 d . . . . .
H15 H 1.0808 0.4436 0.5943 0.091 Uiso 1 1 calc R U . . .
C16 C 0.9147(4) 0.5355(3) 0.5278(3) 0.0649(9) Uani 1 1 d . . . . .
C17 C 0.4456(4) 0.6144(3) 0.6661(2) 0.0592(8) Uani 1 1 d . . . . .
H17A H 0.4912 0.6843 0.6497 0.089 Uiso 1 1 calc R U . . .
H17B H 0.4831 0.5911 0.7243 0.089 Uiso 1 1 calc R U . . .
H17C H 0.3375 0.6230 0.6690 0.089 Uiso 1 1 calc R U . . .
C18 C 0.3272(4) 0.4547(3) 0.3638(2) 0.0689(9) Uani 1 1 d . . . . .
H18A H 0.2234 0.4759 0.3730 0.103 Uiso 1 1 calc R U . . .
H18B H 0.3312 0.3817 0.3369 0.103 Uiso 1 1 calc R U . . .
H18C H 0.3752 0.5076 0.3240 0.103 Uiso 1 1 calc R U . . .
N1 N 0.4065(3) 0.4533(2) 0.45131(16) 0.0505(6) Uani 1 1 d . . . . .
N2 N 0.4743(4) 0.7175(2) 0.38590(19) 0.0622(7) Uani 1 1 d . . . . .
O1 O 0.6638(3) 0.4271(3) 0.74018(18) 0.0892(10) Uani 1 1 d . . . . .
O2 O 0.9936(3) 0.5836(3) 0.4718(2) 0.0901(9) Uani 1 1 d . . . . .
O3 O 0.5616(4) 0.7719(2) 0.3395(2) 0.0856(8) Uani 1 1 d . . . . .
O4 O 0.3359(3) 0.7288(2) 0.38430(18) 0.0797(8) Uani 1 1 d . . . . .

loop_
_atom_site_aniso_label
_atom_site_aniso_U_11
_atom_site_aniso_U_22
_atom_site_aniso_U_33
_atom_site_aniso_U_23
_atom_site_aniso_U_13
_atom_site_aniso_U_12
C1 0.0474(16) 0.0659(19) 0.0569(16) 0.0013(15) 0.0007(13) 0.0033(14)
C2 0.0588(18) 0.0601(19) 0.079(2) 0.0091(16) 0.0118(18) 0.0001(15)
C3 0.0608(19) 0.0554(18) 0.095(3) -0.0094(19) 0.012(2) -0.0092(16)
C4 0.0551(17) 0.0633(19) 0.0702(19) -0.0174(17) 0.0000(16) -0.0051(16)
C5 0.0369(12) 0.0536(15) 0.0566(15) -0.0084(13) 0.0013(11) 0.0035(12)
C6 0.0314(11) 0.0538(14) 0.0551(15) -0.0040(13) 0.0009(12) 0.0059(12)
C7 0.0347(12) 0.0527(15) 0.0482(14) -0.0047(12) -0.0021(11) 0.0038(11)
C8 0.0361(12) 0.0522(15) 0.0499(14) -0.0062(12) -0.0029(11) 0.0071(11)
C9 0.0531(16) 0.0483(14) 0.0493(14) -0.0045(12) 0.0001(12) 0.0054(13)
C10 0.0499(16) 0.0563(16) 0.0595(16) -0.0060(14) 0.0072(13) -0.0068(14)
C11 0.0379(13) 0.0543(15) 0.0634(17) -0.0102(14) -0.0009(13) -0.0016(12)
C12 0.0363(13) 0.0531(15) 0.0563(15) -0.0101(13) -0.0049(13) -0.0002(12)
C13 0.0458(16) 0.071(2) 0.0700(19) -0.0019(17) -0.0150(16) -0.0014(16)
C14 0.0455(17) 0.079(2) 0.093(2) 0.000(2) -0.0195(18) 0.0034(17)
C15 0.0363(15) 0.081(2) 0.109(3) -0.012(2) -0.0108(19) 0.0075(16)
C16 0.0403(15) 0.070(2) 0.084(2) -0.0151(18) 0.0060(16) -0.0030(15)
C17 0.0551(16) 0.0649(19) 0.0574(16) -0.0142(15) 0.0007(14) 0.0035(15)
C18 0.074(2) 0.081(2) 0.0516(17) -0.0100(16) -0.0100(16) -0.008(2)
N1 0.0438(12) 0.0580(14) 0.0496(12) -0.0084(11) -0.0020(10) 0.0007(12)
N2 0.0765(19) 0.0546(14) 0.0555(14) -0.0039(13) 0.0005(14) 0.0085(14)
O1 0.0605(14) 0.138(3) 0.0694(15) 0.0262(17) -0.0125(13) 0.0025(17)
O2 0.0479(13) 0.114(2) 0.108(2) 0.0005(19) 0.0200(14) -0.0063(15)
O3 0.104(2) 0.0720(16) 0.0805(17) 0.0193(14) 0.0097(16) -0.0011(17)
O4 0.0771(17) 0.0858(18) 0.0761(16) 0.0099(15) -0.0090(14) 0.0242(15)

loop_
_atom_type_symbol
_atom_type_description
_atom_type_scat_dispersion_real
_atom_type_scat_dispersion_imag
_atom_type_scat_source
C C 0.0181 0.0091 'International Tables Vol C Tables 4.2.6.8 and 6.1.1.4'
H H 0.0000 0.0000 'International Tables Vol C Tables 4.2.6.8 and 6.1.1.4'
N N 0.0311 0.0180 'International Tables Vol C Tables 4.2.6.8 and 6.1.1.4'
O O 0.0492 0.0322 'International Tables Vol C Tables 4.2.6.8 and 6.1.1.4'

loop_
_geom_angle_atom_site_label_1
_geom_angle_atom_site_label_2
_geom_angle_atom_site_label_3
_geom_angle
_geom_angle_site_symmetry_1
_geom_angle_site_symmetry_3
_geom_angle_publ_flag
C6 C1 C2 118.9(3) . . ?
C6 C1 H1 120.5 . . ?
C2 C1 H1 120.5 . . ?
C3 C2 C1 120.6(3) . . ?
C3 C2 H2 119.7 . . ?
C1 C2 H2 119.7 . . ?
C4 C3 C2 121.0(3) . . ?
C4 C3 H3 119.5 . . ?
C2 C3 H3 119.5 . . ?
C3 C4 C5 118.5(3) . . ?
C3 C4 H4 120.8 . . ?
C5 C4 H4 120.8 . . ?
N1 C5 C4 128.4(3) . . ?
N1 C5 C6 110.9(3) . . ?
C4 C5 C6 120.6(3) . . ?
C1 C6 C5 120.3(3) . . ?
C1 C6 C7 131.2(3) . . ?
C5 C6 C7 108.4(3) . . ?
C6 C7 C12 110.9(2) . . ?
C6 C7 C17 115.2(2) . . ?
C12 C7 C17 109.6(2) . . ?
C6 C7 C8 99.2(2) . . ?
C12 C7 C8 110.5(2) . . ?
C17 C7 C8 111.1(2) . . ?
N1 C8 C9 111.7(2) . . ?
N1 C8 C7 103.3(2) . . ?
C9 C8 C7 112.9(2) . . ?
N1 C8 H8 109.6 . . ?
C9 C8 H8 109.6 . . ?
C7 C8 H8 109.6 . . ?
C10 C9 N2 119.4(3) . . ?
C10 C9 C8 122.6(3) . . ?
N2 C9 C8 118.0(3) . . ?
C9 C10 C11 119.3(3) . . ?
C9 C10 H10 120.3 . . ?
C11 C10 H10 120.3 . . ?
C12 C11 C10 121.8(3) . . ?
C12 C11 C16 121.3(3) . . ?
C10 C11 C16 116.6(3) . . ?
C11 C12 C13 118.8(3) . . ?
C11 C12 C7 121.7(3) . . ?
C13 C12 C7 119.3(3) . . ?
O1 C13 C14 119.9(3) . . ?
O1 C13 C12 122.3(3) . . ?
C14 C13 C12 117.8(3) . . ?
C15 C14 C13 121.9(4) . . ?
C15 C14 H14 119.0 . . ?
C13 C14 H14 119.0 . . ?
C14 C15 C16 121.1(3) . . ?
C14 C15 H15 119.4 . . ?
C16 C15 H15 119.4 . . ?
O2 C16 C15 122.2(3) . . ?
O2 C16 C11 120.2(4) . . ?
C15 C16 C11 117.6(3) . . ?
C7 C17 H17A 109.5 . . ?
C7 C17 H17B 109.5 . . ?
H17A C17 H17B 109.5 . . ?
C7 C17 H17C 109.5 . . ?
H17A C17 H17C 109.5 . . ?
H17B C17 H17C 109.5 . . ?
N1 C18 H18A 109.5 . . ?
N1 C18 H18B 109.5 . . ?
H18A C18 H18B 109.5 . . ?
N1 C18 H18C 109.5 . . ?
H18A C18 H18C 109.5 . . ?
H18B C18 H18C 109.5 . . ?
C5 N1 C18 118.5(3) . . ?
C5 N1 C8 105.6(2) . . ?
C18 N1 C8 117.6(3) . . ?
O3 N2 O4 124.0(3) . . ?
O3 N2 C9 118.8(3) . . ?
O4 N2 C9 117.2(3) . . ?

loop_
_geom_bond_atom_site_label_1
_geom_bond_atom_site_label_2
_geom_bond_distance
_geom_bond_site_symmetry_2
_geom_bond_publ_flag
C1 C6 1.384(4) . ?
C1 C2 1.387(5) . ?
C1 H1 0.9300 . ?
C2 C3 1.383(6) . ?
C2 H2 0.9300 . ?
C3 C4 1.383(5) . ?
C3 H3 0.9300 . ?
C4 C5 1.391(4) . ?
C4 H4 0.9300 . ?
C5 N1 1.389(4) . ?
C5 C6 1.397(4) . ?
C6 C7 1.529(4) . ?
C7 C12 1.536(4) . ?
C7 C17 1.537(4) . ?
C7 C8 1.561(4) . ?
C8 N1 1.475(4) . ?
C8 C9 1.490(4) . ?
C8 H8 0.9800 . ?
C9 C10 1.327(4) . ?
C9 N2 1.465(4) . ?
C10 C11 1.449(5) . ?
C10 H10 0.9300 . ?
C11 C12 1.347(4) . ?
C11 C16 1.499(4) . ?
C12 C13 1.488(4) . ?
C13 O1 1.215(4) . ?
C13 C14 1.476(5) . ?
C14 C15 1.311(6) . ?
C14 H14 0.9300 . ?
C15 C16 1.456(6) . ?
C15 H15 0.9300 . ?
C16 O2 1.222(5) . ?
C17 H17A 0.9600 . ?
C17 H17B 0.9600 . ?
C17 H17C 0.9600 . ?
C18 N1 1.466(4) . ?
C18 H18A 0.9600 . ?
C18 H18B 0.9600 . ?
C18 H18C 0.9600 . ?
N2 O3 1.219(4) . ?
N2 O4 1.228(4) . ?

loop_
_geom_torsion_atom_site_label_1
_geom_torsion_atom_site_label_2
_geom_torsion_atom_site_label_3
_geom_torsion_atom_site_label_4
_geom_torsion
_geom_torsion_site_symmetry_1
_geom_torsion_site_symmetry_2
_geom_torsion_site_symmetry_3
_geom_torsion_site_symmetry_4
_geom_torsion_publ_flag
C6 C1 C2 C3 -0.5(5) . . . . ?
C1 C2 C3 C4 0.5(6) . . . . ?
C2 C3 C4 C5 -0.3(5) . . . . ?
C3 C4 C5 N1 -178.5(3) . . . . ?
C3 C4 C5 C6 0.1(5) . . . . ?
C2 C1 C6 C5 0.3(4) . . . . ?
C2 C1 C6 C7 176.7(3) . . . . ?
N1 C5 C6 C1 178.7(3) . . . . ?
C4 C5 C6 C1 -0.1(4) . . . . ?
N1 C5 C6 C7 1.5(3) . . . . ?
C4 C5 C6 C7 -177.3(3) . . . . ?
C1 C6 C7 C12 86.2(4) . . . . ?
C5 C6 C7 C12 -97.0(3) . . . . ?
C1 C6 C7 C17 -38.9(4) . . . . ?
C5 C6 C7 C17 137.8(3) . . . . ?
C1 C6 C7 C8 -157.5(3) . . . . ?
C5 C6 C7 C8 19.2(3) . . . . ?
C6 C7 C8 N1 -32.0(2) . . . . ?
C12 C7 C8 N1 84.6(3) . . . . ?
C17 C7 C8 N1 -153.6(2) . . . . ?
C6 C7 C8 C9 -152.8(2) . . . . ?
C12 C7 C8 C9 -36.3(3) . . . . ?
C17 C7 C8 C9 85.6(3) . . . . ?
N1 C8 C9 C10 -83.2(4) . . . . ?
C7 C8 C9 C10 32.7(4) . . . . ?
N1 C8 C9 N2 95.2(3) . . . . ?
C7 C8 C9 N2 -148.8(3) . . . . ?
N2 C9 C10 C11 174.1(3) . . . . ?
C8 C9 C10 C11 -7.6(5) . . . . ?
C9 C10 C11 C12 -13.0(5) . . . . ?
C9 C10 C11 C16 173.3(3) . . . . ?
C10 C11 C12 C13 -168.8(3) . . . . ?
C16 C11 C12 C13 4.6(4) . . . . ?
C10 C11 C12 C7 5.1(4) . . . . ?
C16 C11 C12 C7 178.5(3) . . . . ?
C6 C7 C12 C11 128.9(3) . . . . ?
C17 C7 C12 C11 -102.9(3) . . . . ?
C8 C7 C12 C11 19.8(4) . . . . ?
C6 C7 C12 C13 -57.3(3) . . . . ?
C17 C7 C12 C13 70.9(4) . . . . ?
C8 C7 C12 C13 -166.3(3) . . . . ?
C11 C12 C13 O1 165.5(4) . . . . ?
C7 C12 C13 O1 -8.6(5) . . . . ?
C11 C12 C13 C14 -12.8(5) . . . . ?
C7 C12 C13 C14 173.2(3) . . . . ?
O1 C13 C14 C15 -167.2(4) . . . . ?
C12 C13 C14 C15 11.1(6) . . . . ?
C13 C14 C15 C16 -0.8(6) . . . . ?
C14 C15 C16 O2 171.9(4) . . . . ?
C14 C15 C16 C11 -7.7(6) . . . . ?
C12 C11 C16 O2 -174.1(3) . . . . ?
C10 C11 C16 O2 -0.3(5) . . . . ?
C12 C11 C16 C15 5.6(5) . . . . ?
C10 C11 C16 C15 179.4(3) . . . . ?
C4 C5 N1 C18 21.0(5) . . . . ?
C6 C5 N1 C18 -157.7(3) . . . . ?
C4 C5 N1 C8 155.3(3) . . . . ?
C6 C5 N1 C8 -23.4(3) . . . . ?
C9 C8 N1 C5 156.6(2) . . . . ?
C7 C8 N1 C5 34.9(3) . . . . ?
C9 C8 N1 C18 -68.7(3) . . . . ?
C7 C8 N1 C18 169.6(2) . . . . ?
C10 C9 N2 O3 4.5(5) . . . . ?
C8 C9 N2 O3 -174.0(3) . . . . ?
C10 C9 N2 O4 -174.5(3) . . . . ?
C8 C9 N2 O4 7.1(4) . . . . ?
